data_4310346
loop_
_publ_author_name
'Christine M. Thomas'
'Jonas C. Peters'

_publ_section_title
;
 Coordinating Anions: (Phosphino)tetraphenylborate Ligands as New Reagents
 for Synthesis
;
_journal_name_full 'Inorganic Chemistry'
_journal_page_first 8
_journal_page_last 10
_journal_paper_doi 10.1021/ic0350234
_journal_volume 43
_journal_year 2004
_chemical_formula_sum 'C53 H77 B Br Cl N P Rh'
_chemical_formula_weight 988.21
_chemical_name_systematic
; 
 ? 
;
_space_group_IT_number 14
_symmetry_cell_setting monoclinic
_symmetry_space_group_name_Hall '-P 2ybc'
_symmetry_space_group_name_H-M 'P 1 21/c 1'
_atom_sites_solution_hydrogens geom
_atom_sites_solution_primary direct
_atom_sites_solution_secondary difmap
_audit_creation_method SHELXL-97
_cell_angle_alpha 90.00
_cell_angle_beta 102.6390(10)
_cell_angle_gamma 90.00
_cell_formula_units_Z 4
_cell_length_a 15.8487(10)
_cell_length_b 15.6527(10)
_cell_length_c 20.3787(13)
_cell_measurement_temperature 98(2)
_cell_volume 4932.9(5)
_computing_cell_refinement 'Bruker SMART'
_computing_data_collection 'Bruker SMART'
_computing_data_reduction 'Bruker SAINT'
_computing_molecular_graphics 'Bruker SHELXTL'
_computing_publication_material 'Bruker SHELXTL'
_computing_structure_refinement 'SHELXL-97 (Sheldrick, 1997)'
_computing_structure_solution 'SHELXS-97 (Sheldrick, 1990)'
_diffrn_ambient_temperature 98(2)
_diffrn_measured_fraction_theta_full 0.945
_diffrn_measured_fraction_theta_max 0.945
_diffrn_measurement_device_type 'CCD area detector'
_diffrn_measurement_method 'phi and omega scans'
_diffrn_radiation_monochromator graphite
_diffrn_radiation_source 'fine-focus sealed tube'
_diffrn_radiation_type MoK\a
_diffrn_radiation_wavelength 0.71073
_diffrn_reflns_av_R_equivalents 0.0884
_diffrn_reflns_av_sigmaI/netI 0.0723
_diffrn_reflns_limit_h_max 21
_diffrn_reflns_limit_h_min -21
_diffrn_reflns_limit_k_max 20
_diffrn_reflns_limit_k_min -20
_diffrn_reflns_limit_l_max 27
_diffrn_reflns_limit_l_min -27
_diffrn_reflns_number 91118
_diffrn_reflns_theta_full 28.59
_diffrn_reflns_theta_max 28.59
_diffrn_reflns_theta_min 1.66
_exptl_absorpt_coefficient_mu 1.278
_exptl_absorpt_correction_type none
_exptl_crystal_colour orange
_exptl_crystal_density_diffrn 1.331
_exptl_crystal_density_method 'not measured'
_exptl_crystal_description 'rounded blade'
_exptl_crystal_F_000 2076
_exptl_crystal_size_max 0.37
_exptl_crystal_size_mid 0.11
_exptl_crystal_size_min 0.22
_refine_diff_density_max 0.980
_refine_diff_density_min -0.670
_refine_diff_density_rms 0.107
_refine_ls_extinction_method none
_refine_ls_goodness_of_fit_ref 1.551
_refine_ls_hydrogen_treatment mixed
_refine_ls_matrix_type full
_refine_ls_number_parameters 532
_refine_ls_number_reflns 11928
_refine_ls_number_restraints 0
_refine_ls_restrained_S_all 1.551
_refine_ls_R_factor_all 0.0945
_refine_ls_R_factor_gt 0.0432
_refine_ls_shift/su_max 0.035
_refine_ls_shift/su_mean 0.001
_refine_ls_structure_factor_coef Fsqd
_refine_ls_weighting_details 'calc w=1/[\s^2^(Fo^2^)+(0.0000P)^2^+0.0000P] where P=(Fo^2^+2Fc^2^)/3'
_refine_ls_weighting_scheme calc
_refine_ls_wR_factor_gt 0.0646
_refine_ls_wR_factor_ref 0.0705
_reflns_number_gt 7656
_reflns_number_total 11928
_reflns_threshold_expression >2sigma(I)
_cod_data_source_file ic0350234si20030831_081910_3.cif
_cod_data_source_block cmt08
_cod_depositor_comments
;
The following automatic conversions were performed:
'_symmetry_cell_setting' value 'Monoclinic' changed to 'monoclinic'
according to '/home/saulius/struct/CIF-dictionaries/cif_core.dic'
dictionary named 'cif_core.dic' version 2.4.1 from 2010-06-29.

Automatic conversion script
Id: cif_fix_enum 1527 2010-12-29 10:47:43Z saulius 
;
_cod_database_code 4310346

loop_
_symmetry_equiv_pos_as_xyz
'x, y, z'
'-x, y+1/2, -z+1/2'
'-x, -y, -z'
'x, -y-1/2, z-1/2'

loop_
_atom_site_label
_atom_site_type_symbol
_atom_site_fract_x
_atom_site_fract_y
_atom_site_fract_z
_atom_site_U_iso_or_equiv
_atom_site_adp_type
_atom_site_occupancy
_atom_site_symmetry_multiplicity
_atom_site_calc_flag
_atom_site_refinement_flags
_atom_site_disorder_assembly
_atom_site_disorder_group
Rh Rh 0.005509(15) 0.686810(15) 0.312007(12) 0.01605(7) Uani 1 1 d . . .
Br Br -0.15232(2) 0.67032(3) 0.273768(19) 0.02307(16) Uani 0.618(2) 1 d P . .
Cl Cl -0.15232(2) 0.67032(3) 0.273768(19) 0.02307(16) Uani 0.382(2) 1 d P . .
P P 0.02113(5) 0.75887(5) 0.21521(4) 0.01500(18) Uani 1 1 d . . .
B B 0.3530(2) 0.6758(2) 0.10007(16) 0.0149(7) Uani 1 1 d . . .
C1 C 0.38266(18) 0.75913(18) 0.06128(14) 0.0151(7) Uani 1 1 d . . .
C2 C 0.36752(19) 0.76660(19) -0.00828(15) 0.0218(7) Uani 1 1 d . . .
H2 H 0.3405 0.7206 -0.0353 0.026 Uiso 1 1 calc R . .
C3 C 0.3906(2) 0.83926(19) -0.03983(16) 0.0259(8) Uani 1 1 d . . .
H3 H 0.3799 0.8416 -0.0875 0.031 Uiso 1 1 calc R . .
C4 C 0.42880(19) 0.9076(2) -0.00235(17) 0.0255(8) Uani 1 1 d . . .
H4 H 0.4437 0.9576 -0.0237 0.031 Uiso 1 1 calc R . .
C5 C 0.4450(2) 0.90235(19) 0.06657(17) 0.0263(8) Uani 1 1 d . . .
H5 H 0.4715 0.9489 0.0932 0.032 Uiso 1 1 calc R . .
C6 C 0.42275(18) 0.82936(19) 0.09752(15) 0.0216(7) Uani 1 1 d . . .
H6 H 0.4353 0.8270 0.1453 0.026 Uiso 1 1 calc R . .
C7 C 0.4362(2) 0.64528(18) 0.15998(15) 0.0172(7) Uani 1 1 d . . .
C8 C 0.5203(2) 0.64790(18) 0.14912(16) 0.0231(8) Uani 1 1 d . . .
H8 H 0.5294 0.6720 0.1084 0.028 Uiso 1 1 calc R . .
C9 C 0.5914(2) 0.6164(2) 0.19594(16) 0.0280(8) Uani 1 1 d . . .
H9 H 0.6474 0.6186 0.1864 0.034 Uiso 1 1 calc R . .
C10 C 0.5806(2) 0.5822(2) 0.25558(17) 0.0326(9) Uani 1 1 d . . .
H10 H 0.6286 0.5592 0.2869 0.039 Uiso 1 1 calc R . .
C11 C 0.4996(2) 0.58176(19) 0.26938(16) 0.0305(9) Uani 1 1 d . . .
H11 H 0.4920 0.5602 0.3113 0.037 Uiso 1 1 calc R . .
C12 C 0.4283(2) 0.61274(18) 0.22245(15) 0.0236(8) Uani 1 1 d . . .
H12 H 0.3729 0.6117 0.2332 0.028 Uiso 1 1 calc R . .
C13 C 0.32708(18) 0.59863(17) 0.04392(13) 0.0118(6) Uani 1 1 d . . .
C14 C 0.38659(18) 0.54157(17) 0.02723(14) 0.0143(7) Uani 1 1 d . . .
H14 H 0.4442 0.5422 0.0533 0.017 Uiso 1 1 calc R . .
C15 C 0.3657(2) 0.48387(18) -0.02567(14) 0.0178(7) Uani 1 1 d . . .
H15 H 0.4086 0.4461 -0.0349 0.021 Uiso 1 1 calc R . .
C16 C 0.2831(2) 0.48127(18) -0.06470(14) 0.0181(7) Uani 1 1 d . . .
H16 H 0.2686 0.4426 -0.1014 0.022 Uiso 1 1 calc R . .
C17 C 0.22138(19) 0.53616(18) -0.04945(14) 0.0181(7) Uani 1 1 d . . .
H17 H 0.1639 0.5348 -0.0756 0.022 Uiso 1 1 calc R . .
C18 C 0.24310(19) 0.59262(17) 0.00335(14) 0.0158(7) Uani 1 1 d . . .
H18 H 0.1994 0.6292 0.0128 0.019 Uiso 1 1 calc R . .
C20 C 0.22192(19) 0.63860(18) 0.15756(14) 0.0167(7) Uani 1 1 d . . .
H20 H 0.2405 0.5809 0.1573 0.020 Uiso 1 1 calc R . .
C21 C 0.15105(19) 0.65640(18) 0.18468(14) 0.0167(7) Uani 1 1 d . . .
H21 H 0.1237 0.6114 0.2035 0.020 Uiso 1 1 calc R . .
C22 C 0.11916(19) 0.73963(19) 0.18479(14) 0.0163(7) Uani 1 1 d . . .
C23 C 0.16238(17) 0.80279(18) 0.15607(13) 0.0159(7) Uani 1 1 d . . .
H23 H 0.1421 0.8600 0.1542 0.019 Uiso 1 1 calc R . .
C24 C 0.23438(18) 0.78325(18) 0.13022(13) 0.0162(7) Uani 1 1 d . . .
H24 H 0.2620 0.8282 0.1116 0.019 Uiso 1 1 calc R . .
C25 C -0.0649(2) 0.73413(19) 0.13923(14) 0.0200(7) Uani 1 1 d . . .
H25 H -0.1217 0.7461 0.1512 0.024 Uiso 1 1 calc R . .
C26 C -0.0606(2) 0.78979(19) 0.07841(14) 0.0268(8) Uani 1 1 d . . .
H26A H -0.0030 0.7851 0.0685 0.040 Uiso 1 1 calc R . .
H26B H -0.0719 0.8494 0.0883 0.040 Uiso 1 1 calc R . .
H26C H -0.1042 0.7705 0.0394 0.040 Uiso 1 1 calc R . .
C27 C -0.0644(2) 0.64035(19) 0.12148(15) 0.0278(8) Uani 1 1 d . . .
H27A H -0.1151 0.6274 0.0857 0.042 Uiso 1 1 calc R . .
H27B H -0.0664 0.6059 0.1613 0.042 Uiso 1 1 calc R . .
H27C H -0.0116 0.6270 0.1060 0.042 Uiso 1 1 calc R . .
C29 C -0.07412(19) 0.90362(19) 0.23516(15) 0.0219(7) Uani 1 1 d . . .
H29A H -0.0836 0.8746 0.2756 0.033 Uiso 1 1 calc R . .
H29B H -0.1201 0.8877 0.1966 0.033 Uiso 1 1 calc R . .
H29C H -0.0748 0.9656 0.2418 0.033 Uiso 1 1 calc R . .
C30 C 0.08678(19) 0.91370(18) 0.27629(14) 0.0204(7) Uani 1 1 d . . .
H30A H 0.0848 0.9762 0.2742 0.031 Uiso 1 1 calc R . .
H30B H 0.1426 0.8937 0.2690 0.031 Uiso 1 1 calc R . .
H30C H 0.0797 0.8948 0.3206 0.031 Uiso 1 1 calc R . .
C32 C 0.12264(18) 0.72017(19) 0.37941(14) 0.0183(7) Uani 1 1 d . . .
H32 H 0.1570 0.7720 0.3735 0.022 Uiso 1 1 calc R . .
C33 C 0.1123(2) 0.57262(19) 0.39720(14) 0.0212(7) Uani 1 1 d . . .
H33 H 0.1325 0.5132 0.3911 0.025 Uiso 1 1 calc R . .
C34 C 0.1461(2) 0.61531(18) 0.46578(15) 0.0228(8) Uani 1 1 d . . .
H34A H 0.2095 0.6237 0.4763 0.027 Uiso 1 1 calc R . .
H34B H 0.1280 0.5851 0.5031 0.027 Uiso 1 1 calc R . .
C35 C 0.09532(18) 0.69917(19) 0.44562(14) 0.0193(7) Uani 1 1 d . . .
H35 H 0.1018 0.7454 0.4803 0.023 Uiso 1 1 calc R . .
C36 C 0.00388(19) 0.66384(18) 0.41818(13) 0.0193(7) Uani 1 1 d . . .
H36 H -0.0467 0.6779 0.4382 0.023 Uiso 1 1 calc R . .
C37 C 0.0137(2) 0.58643(19) 0.38873(14) 0.0216(7) Uani 1 1 d . . .
H37 H -0.0288 0.5386 0.3853 0.026 Uiso 1 1 calc R . .
N N 0.65878(14) 0.82782(14) 0.35646(11) 0.0149(5) Uani 1 1 d . . .
C38 C 0.57366(18) 0.86968(18) 0.36103(15) 0.0169(7) Uani 1 1 d . . .
H38A H 0.5730 0.8764 0.4092 0.020 Uiso 1 1 calc R . .
H38B H 0.5726 0.9277 0.3416 0.020 Uiso 1 1 calc R . .
C39 C 0.49167(18) 0.8245(2) 0.32715(15) 0.0272(8) Uani 1 1 d . . .
H39A H 0.4942 0.7639 0.3414 0.033 Uiso 1 1 calc R . .
H39B H 0.4852 0.8262 0.2777 0.033 Uiso 1 1 calc R . .
C40 C 0.4149(2) 0.8685(2) 0.34641(16) 0.0272(8) Uani 1 1 d . . .
H40A H 0.4217 0.8655 0.3958 0.033 Uiso 1 1 calc R . .
H40B H 0.4147 0.9295 0.3336 0.033 Uiso 1 1 calc R . .
C41 C 0.3291(2) 0.8288(3) 0.31299(17) 0.0474(11) Uani 1 1 d . . .
H41A H 0.3188 0.8374 0.2642 0.071 Uiso 1 1 calc R . .
H41B H 0.2826 0.8559 0.3303 0.071 Uiso 1 1 calc R . .
H41C H 0.3303 0.7675 0.3228 0.071 Uiso 1 1 calc R . .
C42 C 0.66626(18) 0.82037(19) 0.28385(13) 0.0178(7) Uani 1 1 d . . .
H42A H 0.7161 0.7831 0.2819 0.021 Uiso 1 1 calc R . .
H42B H 0.6136 0.7919 0.2580 0.021 Uiso 1 1 calc R . .
C43 C 0.6776(2) 0.90444(18) 0.25012(14) 0.0206(7) Uani 1 1 d . . .
H43A H 0.7329 0.9310 0.2730 0.025 Uiso 1 1 calc R . .
H43B H 0.6301 0.9437 0.2544 0.025 Uiso 1 1 calc R . .
C44 C 0.6774(2) 0.8920(2) 0.17629(14) 0.0246(8) Uani 1 1 d . . .
H44A H 0.6211 0.8680 0.1527 0.030 Uiso 1 1 calc R . .
H44B H 0.7234 0.8512 0.1716 0.030 Uiso 1 1 calc R . .
C45 C 0.6927(2) 0.9773(2) 0.14495(16) 0.0351(9) Uani 1 1 d . . .
H45A H 0.6474 1.0178 0.1502 0.053 Uiso 1 1 calc R . .
H45B H 0.6912 0.9692 0.0970 0.053 Uiso 1 1 calc R . .
H45C H 0.7493 0.9999 0.1675 0.053 Uiso 1 1 calc R . .
C46 C 0.72968(18) 0.88305(18) 0.39741(14) 0.0156(7) Uani 1 1 d . . .
H46A H 0.7197 0.8879 0.4436 0.019 Uiso 1 1 calc R . .
H46B H 0.7245 0.9411 0.3776 0.019 Uiso 1 1 calc R . .
C47 C 0.82206(18) 0.85175(18) 0.40224(14) 0.0163(7) Uani 1 1 d . . .
H47A H 0.8349 0.8044 0.4351 0.020 Uiso 1 1 calc R . .
H47B H 0.8281 0.8298 0.3579 0.020 Uiso 1 1 calc R . .
C48 C 0.88577(18) 0.92417(18) 0.42411(15) 0.0196(7) Uani 1 1 d . . .
H48A H 0.8786 0.9670 0.3876 0.024 Uiso 1 1 calc R . .
H48B H 0.8723 0.9524 0.4641 0.024 Uiso 1 1 calc R . .
C49 C 0.97879(19) 0.89446(19) 0.44098(15) 0.0234(8) Uani 1 1 d . . .
H49A H 0.9878 0.8562 0.4800 0.035 Uiso 1 1 calc R . .
H49B H 1.0171 0.9440 0.4515 0.035 Uiso 1 1 calc R . .
H49C H 0.9918 0.8639 0.4024 0.035 Uiso 1 1 calc R . .
C50 C 0.66443(19) 0.73753(17) 0.38360(14) 0.0187(7) Uani 1 1 d . . .
H50A H 0.7212 0.7136 0.3802 0.022 Uiso 1 1 calc R . .
H50B H 0.6193 0.7030 0.3539 0.022 Uiso 1 1 calc R . .
C51 C 0.6545(2) 0.7257(2) 0.45549(15) 0.0273(8) Uani 1 1 d . . .
H51A H 0.6011 0.7545 0.4616 0.033 Uiso 1 1 calc R . .
H51B H 0.7043 0.7518 0.4869 0.033 Uiso 1 1 calc R . .
C52 C 0.6498(2) 0.6306(2) 0.47095(17) 0.0311(9) Uani 1 1 d . . .
H52A H 0.6004 0.6052 0.4386 0.037 Uiso 1 1 calc R . .
H52B H 0.6382 0.6241 0.5165 0.037 Uiso 1 1 calc R . .
C53 C 0.7317(2) 0.5806(2) 0.46772(19) 0.0434(10) Uani 1 1 d . . .
H53A H 0.7424 0.5846 0.4223 0.065 Uiso 1 1 calc R . .
H53B H 0.7241 0.5205 0.4788 0.065 Uiso 1 1 calc R . .
H53C H 0.7809 0.6046 0.5001 0.065 Uiso 1 1 calc R . .
C19 C 0.26778(17) 0.70134(18) 0.13038(13) 0.0132(6) Uani 1 1 d . . .
C31 C 0.13193(19) 0.6420(2) 0.34893(15) 0.0223(8) Uani 1 1 d . . .
H31 H 0.1739 0.6331 0.3194 0.027 Uiso 1 1 calc R . .
C28 C 0.01382(18) 0.87683(18) 0.22189(14) 0.0166(7) Uani 1 1 d . . .
H28 H 0.0189 0.9019 0.1778 0.020 Uiso 1 1 calc R . .

loop_
_atom_site_aniso_label
_atom_site_aniso_U_11
_atom_site_aniso_U_22
_atom_site_aniso_U_33
_atom_site_aniso_U_23
_atom_site_aniso_U_13
_atom_site_aniso_U_12
Rh 0.01629(13) 0.01776(13) 0.01476(12) 0.00019(12) 0.00482(10) 0.00086(12)
Br 0.0164(2) 0.0319(3) 0.0218(3) -0.00291(19) 0.00589(18) 0.00151(19)
Cl 0.0164(2) 0.0319(3) 0.0218(3) -0.00291(19) 0.00589(18) 0.00151(19)
P 0.0156(4) 0.0159(4) 0.0136(4) -0.0009(3) 0.0034(3) 0.0010(3)
B 0.0187(18) 0.0121(18) 0.0137(17) -0.0032(15) 0.0030(14) 0.0011(15)
C1 0.0095(16) 0.0137(16) 0.0230(17) -0.0011(13) 0.0057(13) 0.0026(12)
C2 0.0230(19) 0.0169(17) 0.0278(19) 0.0010(14) 0.0108(15) -0.0010(14)
C3 0.030(2) 0.024(2) 0.0270(19) 0.0047(15) 0.0129(16) -0.0003(15)
C4 0.0207(19) 0.0178(18) 0.040(2) 0.0086(16) 0.0098(16) -0.0054(15)
C5 0.0210(19) 0.0178(18) 0.037(2) -0.0030(16) -0.0001(16) -0.0048(14)
C6 0.0197(17) 0.0214(19) 0.0227(17) 0.0011(14) 0.0023(14) -0.0012(14)
C7 0.0212(18) 0.0100(16) 0.0190(17) -0.0077(13) 0.0012(14) 0.0015(13)
C8 0.0243(19) 0.0180(17) 0.0260(19) -0.0107(14) 0.0036(15) 0.0030(14)
C9 0.019(2) 0.030(2) 0.032(2) -0.0177(16) -0.0009(16) 0.0025(15)
C10 0.032(2) 0.023(2) 0.033(2) -0.0093(16) -0.0132(18) 0.0092(16)
C11 0.042(2) 0.0213(19) 0.0228(19) 0.0013(15) -0.0048(18) -0.0040(17)
C12 0.026(2) 0.0151(17) 0.0273(19) -0.0014(14) 0.0003(16) -0.0018(14)
C13 0.0164(16) 0.0092(15) 0.0111(15) 0.0039(12) 0.0056(13) 0.0002(12)
C14 0.0124(16) 0.0169(17) 0.0148(16) 0.0035(13) 0.0055(13) -0.0027(13)
C15 0.0193(18) 0.0158(17) 0.0223(18) -0.0002(14) 0.0128(15) 0.0024(13)
C16 0.0266(19) 0.0178(17) 0.0109(16) -0.0033(13) 0.0064(14) -0.0062(14)
C17 0.0183(18) 0.0191(17) 0.0149(16) 0.0031(13) -0.0006(14) -0.0024(14)
C18 0.0193(17) 0.0111(16) 0.0172(16) 0.0041(13) 0.0041(14) 0.0044(13)
C20 0.0216(18) 0.0121(16) 0.0160(16) -0.0012(13) 0.0034(14) 0.0015(13)
C21 0.0221(18) 0.0136(16) 0.0162(16) 0.0022(12) 0.0080(14) -0.0014(13)
C22 0.0203(18) 0.0183(17) 0.0107(15) -0.0013(13) 0.0047(13) -0.0002(14)
C23 0.0194(16) 0.0123(16) 0.0151(15) -0.0016(13) 0.0017(13) 0.0030(13)
C24 0.0192(17) 0.0157(16) 0.0137(16) 0.0019(12) 0.0033(13) -0.0034(13)
C25 0.0181(18) 0.0242(19) 0.0158(17) -0.0047(14) -0.0004(14) -0.0019(14)
C26 0.031(2) 0.030(2) 0.0157(17) -0.0012(14) -0.0012(15) -0.0014(15)
C27 0.035(2) 0.027(2) 0.0204(18) -0.0073(15) 0.0054(16) -0.0106(16)
C29 0.0213(18) 0.0242(19) 0.0213(18) 0.0048(14) 0.0071(15) 0.0080(15)
C30 0.0224(18) 0.0190(18) 0.0191(17) -0.0054(14) 0.0031(14) 0.0020(14)
C32 0.0124(16) 0.0197(17) 0.0216(17) 0.0041(14) 0.0011(14) 0.0031(13)
C33 0.0282(19) 0.0168(17) 0.0196(17) 0.0043(13) 0.0073(15) 0.0061(14)
C34 0.0254(19) 0.0233(19) 0.0195(18) 0.0037(14) 0.0042(15) 0.0048(15)
C35 0.0227(17) 0.0189(18) 0.0158(16) -0.0007(13) 0.0030(13) 0.0032(14)
C36 0.0262(18) 0.0227(19) 0.0110(15) 0.0000(13) 0.0088(13) 0.0005(14)
C37 0.030(2) 0.0182(17) 0.0174(17) 0.0065(14) 0.0074(15) -0.0028(15)
N 0.0143(13) 0.0136(14) 0.0160(13) -0.0015(11) 0.0016(11) 0.0011(11)
C38 0.0177(18) 0.0163(17) 0.0172(17) -0.0015(13) 0.0050(14) 0.0047(13)
C39 0.0182(18) 0.041(2) 0.0205(18) -0.0090(16) 0.0000(14) 0.0005(17)
C40 0.0217(19) 0.031(2) 0.029(2) 0.0067(16) 0.0058(16) 0.0045(15)
C41 0.0190(19) 0.090(3) 0.030(2) -0.010(2) -0.0013(16) 0.007(2)
C42 0.0198(16) 0.0196(17) 0.0140(15) -0.0033(14) 0.0037(13) 0.0023(15)
C43 0.0247(19) 0.0197(18) 0.0169(17) 0.0026(14) 0.0034(14) 0.0027(14)
C44 0.0225(19) 0.031(2) 0.0189(17) 0.0021(15) 0.0011(15) -0.0062(15)
C45 0.044(2) 0.041(2) 0.0207(19) 0.0048(16) 0.0071(17) -0.0083(18)
C46 0.0190(17) 0.0135(16) 0.0146(16) -0.0014(13) 0.0041(13) -0.0027(13)
C47 0.0182(17) 0.0176(17) 0.0130(16) 0.0011(13) 0.0032(13) 0.0002(13)
C48 0.0153(17) 0.0209(18) 0.0236(18) -0.0040(14) 0.0062(14) -0.0015(14)
C49 0.0227(19) 0.0247(19) 0.0239(18) -0.0064(15) 0.0073(15) -0.0010(15)
C50 0.0210(18) 0.0112(16) 0.0229(17) 0.0019(13) 0.0029(14) 0.0007(13)
C51 0.031(2) 0.0259(19) 0.0270(19) 0.0053(15) 0.0103(16) -0.0001(16)
C52 0.027(2) 0.030(2) 0.035(2) 0.0148(17) 0.0054(17) 0.0010(16)
C53 0.040(2) 0.036(2) 0.053(3) 0.0183(19) 0.007(2) 0.0063(19)
C19 0.0137(15) 0.0147(17) 0.0103(14) -0.0021(12) 0.0005(12) -0.0016(12)
C31 0.0149(17) 0.031(2) 0.0213(18) 0.0062(15) 0.0052(14) 0.0075(14)
C28 0.0161(17) 0.0183(17) 0.0150(16) 0.0014(13) 0.0026(14) 0.0018(13)

loop_
_atom_type_symbol
_atom_type_description
_atom_type_scat_dispersion_real
_atom_type_scat_dispersion_imag
_atom_type_scat_source
C C 0.0033 0.0016 'International Tables Vol C Tables 4.2.6.8 and 6.1.1.4'
H H 0.0000 0.0000 'International Tables Vol C Tables 4.2.6.8 and 6.1.1.4'
B B 0.0013 0.0007 'International Tables Vol C Tables 4.2.6.8 and 6.1.1.4'
N N 0.0061 0.0033 'International Tables Vol C Tables 4.2.6.8 and 6.1.1.4'
P P 0.1023 0.0942 'International Tables Vol C Tables 4.2.6.8 and 6.1.1.4'
Br Br -0.2901 2.4595 'International Tables Vol C Tables 4.2.6.8 and 6.1.1.4'
Rh Rh -1.1178 0.9187 'International Tables Vol C Tables 4.2.6.8 and 6.1.1.4'
Cl Cl 0.1484 0.1585 'International Tables Vol C Tables 4.2.6.8 and 6.1.1.4'

loop_
_geom_angle_atom_site_label_1
_geom_angle_atom_site_label_2
_geom_angle_atom_site_label_3
_geom_angle
_geom_angle_site_symmetry_1
_geom_angle_site_symmetry_3
_geom_angle_publ_flag
C31 Rh C32 38.59(10) . . ?
C31 Rh C36 78.97(11) . . ?
C32 Rh C36 66.40(11) . . ?
C31 Rh C37 66.66(12) . . ?
C32 Rh C37 78.94(11) . . ?
C36 Rh C37 36.45(10) . . ?
C31 Rh P 101.24(8) . . ?
C32 Rh P 100.90(8) . . ?
C36 Rh P 159.66(8) . . ?
C37 Rh P 161.04(8) . . ?
C31 Rh Br 154.23(9) . . ?
C32 Rh Br 156.22(8) . . ?
C36 Rh Br 93.69(8) . . ?
C37 Rh Br 92.75(8) . . ?
P Rh Br 94.10(2) . . ?
C22 P C28 105.14(14) . . ?
C22 P C25 101.92(13) . . ?
C28 P C25 102.78(13) . . ?
C22 P Rh 117.69(10) . . ?
C28 P Rh 113.52(10) . . ?
C25 P Rh 114.07(10) . . ?
C1 B C19 109.3(2) . . ?
C1 B C13 107.5(2) . . ?
C19 B C13 109.7(2) . . ?
C1 B C7 108.5(2) . . ?
C19 B C7 112.2(2) . . ?
C13 B C7 109.7(2) . . ?
C2 C1 C6 115.5(3) . . ?
C2 C1 B 123.5(3) . . ?
C6 C1 B 121.0(3) . . ?
C1 C2 C3 122.3(3) . . ?
C1 C2 H2 118.8 . . ?
C3 C2 H2 118.8 . . ?
C4 C3 C2 120.4(3) . . ?
C4 C3 H3 119.8 . . ?
C2 C3 H3 119.8 . . ?
C5 C4 C3 118.8(3) . . ?
C5 C4 H4 120.6 . . ?
C3 C4 H4 120.6 . . ?
C4 C5 C6 120.3(3) . . ?
C4 C5 H5 119.8 . . ?
C6 C5 H5 119.8 . . ?
C5 C6 C1 122.6(3) . . ?
C5 C6 H6 118.7 . . ?
C1 C6 H6 118.7 . . ?
C8 C7 C12 115.6(3) . . ?
C8 C7 B 120.4(3) . . ?
C12 C7 B 123.9(3) . . ?
C9 C8 C7 122.4(3) . . ?
C9 C8 H8 118.8 . . ?
C7 C8 H8 118.8 . . ?
C10 C9 C8 120.3(3) . . ?
C10 C9 H9 119.9 . . ?
C8 C9 H9 119.9 . . ?
C9 C10 C11 119.1(3) . . ?
C9 C10 H10 120.4 . . ?
C11 C10 H10 120.4 . . ?
C10 C11 C12 120.7(3) . . ?
C10 C11 H11 119.6 . . ?
C12 C11 H11 119.6 . . ?
C11 C12 C7 121.8(3) . . ?
C11 C12 H12 119.1 . . ?
C7 C12 H12 119.1 . . ?
C14 C13 C18 114.6(3) . . ?
C14 C13 B 124.0(3) . . ?
C18 C13 B 121.0(2) . . ?
C15 C14 C13 123.1(3) . . ?
C15 C14 H14 118.4 . . ?
C13 C14 H14 118.4 . . ?
C16 C15 C14 120.2(3) . . ?
C16 C15 H15 119.9 . . ?
C14 C15 H15 119.9 . . ?
C15 C16 C17 118.7(3) . . ?
C15 C16 H16 120.6 . . ?
C17 C16 H16 120.6 . . ?
C18 C17 C16 120.3(3) . . ?
C18 C17 H17 119.8 . . ?
C16 C17 H17 119.8 . . ?
C17 C18 C13 123.0(3) . . ?
C17 C18 H18 118.5 . . ?
C13 C18 H18 118.5 . . ?
C21 C20 C19 123.5(3) . . ?
C21 C20 H20 118.3 . . ?
C19 C20 H20 118.3 . . ?
C20 C21 C22 120.9(3) . . ?
C20 C21 H21 119.5 . . ?
C22 C21 H21 119.5 . . ?
C21 C22 C23 116.5(3) . . ?
C21 C22 P 119.4(2) . . ?
C23 C22 P 123.9(2) . . ?
C24 C23 C22 121.3(3) . . ?
C24 C23 H23 119.4 . . ?
C22 C23 H23 119.4 . . ?
C19 C24 C23 123.1(3) . . ?
C19 C24 H24 118.4 . . ?
C23 C24 H24 118.4 . . ?
C27 C25 C26 110.8(2) . . ?
C27 C25 P 111.0(2) . . ?
C26 C25 P 113.6(2) . . ?
C27 C25 H25 107.0 . . ?
C26 C25 H25 107.0 . . ?
P C25 H25 107.0 . . ?
C25 C26 H26A 109.5 . . ?
C25 C26 H26B 109.5 . . ?
H26A C26 H26B 109.5 . . ?
C25 C26 H26C 109.5 . . ?
H26A C26 H26C 109.5 . . ?
H26B C26 H26C 109.5 . . ?
C25 C27 H27A 109.5 . . ?
C25 C27 H27B 109.5 . . ?
H27A C27 H27B 109.5 . . ?
C25 C27 H27C 109.5 . . ?
H27A C27 H27C 109.5 . . ?
H27B C27 H27C 109.5 . . ?
C28 C29 H29A 109.5 . . ?
C28 C29 H29B 109.5 . . ?
H29A C29 H29B 109.5 . . ?
C28 C29 H29C 109.5 . . ?
H29A C29 H29C 109.5 . . ?
H29B C29 H29C 109.5 . . ?
C28 C30 H30A 109.5 . . ?
C28 C30 H30B 109.5 . . ?
H30A C30 H30B 109.5 . . ?
C28 C30 H30C 109.5 . . ?
H30A C30 H30C 109.5 . . ?
H30B C30 H30C 109.5 . . ?
C31 C32 C35 106.3(2) . . ?
C31 C32 Rh 70.00(17) . . ?
C35 C32 Rh 98.11(18) . . ?
C31 C32 H32 123.0 . . ?
C35 C32 H32 123.0 . . ?
Rh C32 H32 123.0 . . ?
C34 C33 C31 101.2(2) . . ?
C34 C33 C37 100.6(2) . . ?
C31 C33 C37 99.8(2) . . ?
C34 C33 H33 117.4 . . ?
C31 C33 H33 117.4 . . ?
C37 C33 H33 117.4 . . ?
C33 C34 C35 94.0(2) . . ?
C33 C34 H34A 112.9 . . ?
C35 C34 H34A 112.9 . . ?
C33 C34 H34B 112.9 . . ?
C35 C34 H34B 112.9 . . ?
H34A C34 H34B 110.3 . . ?
C36 C35 C32 100.4(2) . . ?
C36 C35 C34 100.7(2) . . ?
C32 C35 C34 100.6(2) . . ?
C36 C35 H35 117.3 . . ?
C32 C35 H35 117.3 . . ?
C34 C35 H35 117.3 . . ?
C37 C36 C35 106.7(3) . . ?
C37 C36 Rh 71.82(16) . . ?
C35 C36 Rh 94.93(17) . . ?
C37 C36 H36 123.3 . . ?
C35 C36 H36 123.3 . . ?
Rh C36 H36 123.3 . . ?
C36 C37 C33 106.4(3) . . ?
C36 C37 Rh 71.72(17) . . ?
C33 C37 Rh 94.60(17) . . ?
C36 C37 H37 123.5 . . ?
C33 C37 H37 123.5 . . ?
Rh C37 H37 123.5 . . ?
C50 N C42 105.9(2) . . ?
C50 N C46 110.7(2) . . ?
C42 N C46 112.0(2) . . ?
C50 N C38 111.2(2) . . ?
C42 N C38 110.7(2) . . ?
C46 N C38 106.3(2) . . ?
C39 C38 N 117.2(2) . . ?
C39 C38 H38A 108.0 . . ?
N C38 H38A 108.0 . . ?
C39 C38 H38B 108.0 . . ?
N C38 H38B 108.0 . . ?
H38A C38 H38B 107.2 . . ?
C38 C39 C40 109.1(3) . . ?
C38 C39 H39A 109.9 . . ?
C40 C39 H39A 109.9 . . ?
C38 C39 H39B 109.9 . . ?
C40 C39 H39B 109.9 . . ?
H39A C39 H39B 108.3 . . ?
C41 C40 C39 112.9(3) . . ?
C41 C40 H40A 109.0 . . ?
C39 C40 H40A 109.0 . . ?
C41 C40 H40B 109.0 . . ?
C39 C40 H40B 109.0 . . ?
H40A C40 H40B 107.8 . . ?
C40 C41 H41A 109.5 . . ?
C40 C41 H41B 109.5 . . ?
H41A C41 H41B 109.5 . . ?
C40 C41 H41C 109.5 . . ?
H41A C41 H41C 109.5 . . ?
H41B C41 H41C 109.5 . . ?
C43 C42 N 114.8(2) . . ?
C43 C42 H42A 108.6 . . ?
N C42 H42A 108.6 . . ?
C43 C42 H42B 108.6 . . ?
N C42 H42B 108.6 . . ?
H42A C42 H42B 107.5 . . ?
C42 C43 C44 111.4(2) . . ?
C42 C43 H43A 109.4 . . ?
C44 C43 H43A 109.4 . . ?
C42 C43 H43B 109.4 . . ?
C44 C43 H43B 109.4 . . ?
H43A C43 H43B 108.0 . . ?
C43 C44 C45 109.7(3) . . ?
C43 C44 H44A 109.7 . . ?
C45 C44 H44A 109.7 . . ?
C43 C44 H44B 109.7 . . ?
C45 C44 H44B 109.7 . . ?
H44A C44 H44B 108.2 . . ?
C44 C45 H45A 109.5 . . ?
C44 C45 H45B 109.5 . . ?
H45A C45 H45B 109.5 . . ?
C44 C45 H45C 109.5 . . ?
H45A C45 H45C 109.5 . . ?
H45B C45 H45C 109.5 . . ?
N C46 C47 115.9(2) . . ?
N C46 H46A 108.3 . . ?
C47 C46 H46A 108.3 . . ?
N C46 H46B 108.3 . . ?
C47 C46 H46B 108.3 . . ?
H46A C46 H46B 107.4 . . ?
C48 C47 C46 110.2(2) . . ?
C48 C47 H47A 109.6 . . ?
C46 C47 H47A 109.6 . . ?
C48 C47 H47B 109.6 . . ?
C46 C47 H47B 109.6 . . ?
H47A C47 H47B 108.1 . . ?
C49 C48 C47 112.9(2) . . ?
C49 C48 H48A 109.0 . . ?
C47 C48 H48A 109.0 . . ?
C49 C48 H48B 109.0 . . ?
C47 C48 H48B 109.0 . . ?
H48A C48 H48B 107.8 . . ?
C48 C49 H49A 109.5 . . ?
C48 C49 H49B 109.5 . . ?
H49A C49 H49B 109.5 . . ?
C48 C49 H49C 109.5 . . ?
H49A C49 H49C 109.5 . . ?
H49B C49 H49C 109.5 . . ?
N C50 C51 117.2(2) . . ?
N C50 H50A 108.0 . . ?
C51 C50 H50A 108.0 . . ?
N C50 H50B 108.0 . . ?
C51 C50 H50B 108.0 . . ?
H50A C50 H50B 107.3 . . ?
C50 C51 C52 109.8(3) . . ?
C50 C51 H51A 109.7 . . ?
C52 C51 H51A 109.7 . . ?
C50 C51 H51B 109.7 . . ?
C52 C51 H51B 109.7 . . ?
H51A C51 H51B 108.2 . . ?
C51 C52 C53 114.2(3) . . ?
C51 C52 H52A 108.7 . . ?
C53 C52 H52A 108.7 . . ?
C51 C52 H52B 108.7 . . ?
C53 C52 H52B 108.7 . . ?
H52A C52 H52B 107.6 . . ?
C52 C53 H53A 109.5 . . ?
C52 C53 H53B 109.5 . . ?
H53A C53 H53B 109.5 . . ?
C52 C53 H53C 109.5 . . ?
H53A C53 H53C 109.5 . . ?
H53B C53 H53C 109.5 . . ?
C24 C19 C20 114.6(3) . . ?
C24 C19 B 124.5(3) . . ?
C20 C19 B 120.9(3) . . ?
C32 C31 C33 106.1(3) . . ?
C32 C31 Rh 71.41(17) . . ?
C33 C31 Rh 98.82(19) . . ?
C32 C31 H31 122.7 . . ?
C33 C31 H31 122.7 . . ?
Rh C31 H31 122.7 . . ?
C30 C28 C29 109.9(2) . . ?
C30 C28 P 112.3(2) . . ?
C29 C28 P 111.0(2) . . ?
C30 C28 H28 107.8 . . ?
C29 C28 H28 107.8 . . ?
P C28 H28 107.8 . . ?

loop_
_geom_bond_atom_site_label_1
_geom_bond_atom_site_label_2
_geom_bond_distance
_geom_bond_site_symmetry_2
_geom_bond_publ_flag
Rh C31 2.101(3) . ?
Rh C32 2.119(3) . ?
Rh C36 2.199(3) . ?
Rh C37 2.200(3) . ?
Rh P 2.3321(8) . ?
Rh Br 2.4653(5) . ?
P C22 1.819(3) . ?
P C28 1.857(3) . ?
P C25 1.866(3) . ?
B C1 1.647(4) . ?
B C19 1.652(4) . ?
B C13 1.652(4) . ?
B C7 1.659(4) . ?
C1 C2 1.390(4) . ?
C1 C6 1.397(4) . ?
C2 C3 1.394(4) . ?
C2 H2 0.9500 . ?
C3 C4 1.376(4) . ?
C3 H3 0.9500 . ?
C4 C5 1.374(4) . ?
C4 H4 0.9500 . ?
C5 C6 1.387(4) . ?
C5 H5 0.9500 . ?
C6 H6 0.9500 . ?
C7 C8 1.399(4) . ?
C7 C12 1.402(4) . ?
C8 C9 1.397(4) . ?
C8 H8 0.9500 . ?
C9 C10 1.372(4) . ?
C9 H9 0.9500 . ?
C10 C11 1.373(4) . ?
C10 H10 0.9500 . ?
C11 C12 1.399(4) . ?
C11 H11 0.9500 . ?
C12 H12 0.9500 . ?
C13 C14 1.394(4) . ?
C13 C18 1.408(4) . ?
C14 C15 1.390(4) . ?
C14 H14 0.9500 . ?
C15 C16 1.376(4) . ?
C15 H15 0.9500 . ?
C16 C17 1.387(4) . ?
C16 H16 0.9500 . ?
C17 C18 1.377(4) . ?
C17 H17 0.9500 . ?
C18 H18 0.9500 . ?
C20 C21 1.384(4) . ?
C20 C19 1.406(4) . ?
C20 H20 0.9500 . ?
C21 C22 1.398(4) . ?
C21 H21 0.9500 . ?
C22 C23 1.402(4) . ?
C23 C24 1.391(4) . ?
C23 H23 0.9500 . ?
C24 C19 1.387(4) . ?
C24 H24 0.9500 . ?
C25 C27 1.512(4) . ?
C25 C26 1.529(4) . ?
C25 H25 1.0000 . ?
C26 H26A 0.9800 . ?
C26 H26B 0.9800 . ?
C26 H26C 0.9800 . ?
C27 H27A 0.9800 . ?
C27 H27B 0.9800 . ?
C27 H27C 0.9800 . ?
C29 C28 1.535(4) . ?
C29 H29A 0.9800 . ?
C29 H29B 0.9800 . ?
C29 H29C 0.9800 . ?
C30 C28 1.529(4) . ?
C30 H30A 0.9800 . ?
C30 H30B 0.9800 . ?
C30 H30C 0.9800 . ?
C32 C31 1.394(4) . ?
C32 C35 1.540(4) . ?
C32 H32 1.0000 . ?
C33 C34 1.536(4) . ?
C33 C31 1.543(4) . ?
C33 C37 1.548(4) . ?
C33 H33 1.0000 . ?
C34 C35 1.547(4) . ?
C34 H34A 0.9900 . ?
C34 H34B 0.9900 . ?
C35 C36 1.538(4) . ?
C35 H35 1.0000 . ?
C36 C37 1.376(4) . ?
C36 H36 1.0000 . ?
C37 H37 1.0000 . ?
N C50 1.513(3) . ?
N C42 1.514(3) . ?
N C46 1.515(3) . ?
N C38 1.521(3) . ?
C38 C39 1.508(4) . ?
C38 H38A 0.9900 . ?
C38 H38B 0.9900 . ?
C39 C40 1.522(4) . ?
C39 H39A 0.9900 . ?
C39 H39B 0.9900 . ?
C40 C41 1.514(4) . ?
C40 H40A 0.9900 . ?
C40 H40B 0.9900 . ?
C41 H41A 0.9800 . ?
C41 H41B 0.9800 . ?
C41 H41C 0.9800 . ?
C42 C43 1.513(4) . ?
C42 H42A 0.9900 . ?
C42 H42B 0.9900 . ?
C43 C44 1.516(4) . ?
C43 H43A 0.9900 . ?
C43 H43B 0.9900 . ?
C44 C45 1.523(4) . ?
C44 H44A 0.9900 . ?
C44 H44B 0.9900 . ?
C45 H45A 0.9800 . ?
C45 H45B 0.9800 . ?
C45 H45C 0.9800 . ?
C46 C47 1.527(4) . ?
C46 H46A 0.9900 . ?
C46 H46B 0.9900 . ?
C47 C48 1.519(4) . ?
C47 H47A 0.9900 . ?
C47 H47B 0.9900 . ?
C48 C49 1.512(4) . ?
C48 H48A 0.9900 . ?
C48 H48B 0.9900 . ?
C49 H49A 0.9800 . ?
C49 H49B 0.9800 . ?
C49 H49C 0.9800 . ?
C50 C51 1.519(4) . ?
C50 H50A 0.9900 . ?
C50 H50B 0.9900 . ?
C51 C52 1.526(4) . ?
C51 H51A 0.9900 . ?
C51 H51B 0.9900 . ?
C52 C53 1.529(4) . ?
C52 H52A 0.9900 . ?
C52 H52B 0.9900 . ?
C53 H53A 0.9800 . ?
C53 H53B 0.9800 . ?
C53 H53C 0.9800 . ?
C31 H31 1.0000 . ?
C28 H28 1.0000 . ?
